data_4117092
loop_
_publ_author_name
'Kazuhisa Hiratani'
'Kazuyuki Kasuga'
'Midori Goto'
'Hirotaka Uzawa'

_publ_section_title
;
 Tandem Claisen Rearrangement: A Novel, One-Step Synthesis of Calixarene
 Analogues from Macrocyclic Polyethers
;
_journal_name_full 'Journal of the American Chemical Society'
_journal_page_first 12677
_journal_page_last 12678
_journal_paper_doi 10.1021/ja9722887
_journal_volume 119
_journal_year 1997
_chemical_compound_source synthesis
_chemical_formula_moiety ' C38 O4 H40 '
_chemical_formula_sum 'C38 H40 O4'
_chemical_formula_weight 560.7
_space_group_IT_number 14
_symmetry_cell_setting monoclinic
_symmetry_space_group_name_Hall '-P 2ybc'
_symmetry_space_group_name_H-M 'P 1 21/c 1'
_atom_type_scat_source 'International Tables (1974)'
_cell_angle_alpha 90.0
_cell_angle_beta 91.44(1)
_cell_angle_gamma 90.0
_cell_formula_units_Z 2
_cell_length_a 6.154(1)
_cell_length_b 16.585(3)
_cell_length_c 15.461(4)
_cell_measurement_reflns_used 22
_cell_measurement_temperature 23
_cell_measurement_theta_max 41
_cell_measurement_theta_min 25
_cell_volume 1577.5(6)
_computing_cell_refinement Cad4
_computing_data_collection Cad4
_computing_data_reduction MolEN
_computing_molecular_graphics MolEN
_computing_publication_material MolEN
_computing_structure_refinement MolEN
_computing_structure_solution MolEN
_diffrn_measurement_device 'Enraf Nonius CAD4'
_diffrn_measurement_method omega
_diffrn_radiation_type ' Cu K\a '
_diffrn_radiation_wavelength 1.5418
_diffrn_reflns_av_R_equivalents 0.03
_diffrn_reflns_limit_h_max 6
_diffrn_reflns_limit_h_min 0
_diffrn_reflns_limit_k_max 18
_diffrn_reflns_limit_k_min 0
_diffrn_reflns_limit_l_max 17
_diffrn_reflns_limit_l_min -17
_diffrn_reflns_number 2671
_diffrn_reflns_theta_max 60
_exptl_absorpt_coefficient_mu 0.59
_exptl_absorpt_correction_T_max 0.9904
_exptl_absorpt_correction_T_min 0.8531
_exptl_absorpt_correction_type ' empirical psi scan'
_exptl_crystal_colour nocolour
_exptl_crystal_density_diffrn 1.18
_exptl_crystal_description prizm
_exptl_crystal_size_max 0.900000
_exptl_crystal_size_mid 0.600000
_exptl_crystal_size_min 0.200000
_refine_diff_density_max 0.38
_refine_diff_density_min -0.35
_refine_ls_extinction_coef 0.0000
_refine_ls_extinction_method none
_refine_ls_goodness_of_fit_obs 0.28E+01
_refine_ls_hydrogen_treatment D-Fourier
_refine_ls_number_reflns 2129
_refine_ls_R_factor_obs 0.066
_refine_ls_shift/esd_max 0.55
_refine_ls_structure_factor_coef F
_refine_ls_weighting_scheme ' Count statistics    '
_refine_ls_wR_factor_obs 0.080
_reflns_number_observed 2129
_reflns_number_total 2335
_reflns_observed_criterion refl_observed_if_F_>_3.00_sigma(F)
_cod_data_source_file ja9722887_1.cif
_cod_data_source_block goto1_1
_cod_depositor_comments
;
The following automatic conversions were performed:

'_symmetry_cell_setting' value ' monoclinic' changed to 'monoclinic'
according to the built-in table from CIF Core dictionary named
'cif_core.dic' version 2.4.1 from 2010-06-29.

Automatic conversion script
Id: cif_fix_values 1715 2011-07-08 13:25:40Z adriana 
;
_cod_original_sg_symbol_H-M ' P 1 21/c 1'
_cod_original_formula_sum ' C38 O4 H40 '
_cod_database_code 4117092

loop_
_symmetry_equiv_pos_as_xyz
' +x, +y,  +z'
' -x, -y,  -z'
-x,1/2+y,1/2-z
x,1/2-y,1/2+z

loop_
_atom_site_aniso_label
_atom_site_aniso_U_11
_atom_site_aniso_U_22
_atom_site_aniso_U_33
_atom_site_aniso_U_12
_atom_site_aniso_U_13
_atom_site_aniso_U_23
O(1) 0.0525(7) 0.088(1) 0.0438(7) -0.0149(7) -0.0058(6) -0.0042(7)
O(2) 0.0686(8) 0.0535(8) 0.0528(8) 0.0124(6) -0.0162(6) -0.0066(6)
C(1) 0.0417(9) 0.058(1) 0.046(1) 0.0046(8) -0.0052(8) 0.0002(9)
C(2) 0.044(1) 0.067(1) 0.059(1) -0.0072(9) -0.0080(9) -0.001(1)
C(3) 0.046(1) 0.058(1) 0.066(1) -0.0037(9) -0.0006(9) 0.005(1)
C(4) 0.051(1) 0.054(1) 0.055(1) 0.0027(9) -0.0001(9) 0.004(1)
C(5) 0.052(1) 0.053(1) 0.048(1) 0.0029(9) -0.0041(9) 0.0002(9)
C(6) 0.0418(9) 0.0418(9) 0.048(1) 0.0061(7) -0.0070(8) 0.0003(8)
C(7) 0.081(1) 0.086(2) 0.063(1) -0.005(1) 0.015(1) 0.011(1)
C(8) 0.0452(9) 0.050(1) 0.055(1) -0.0017(8) -0.0001(8) -0.0044(9)
C(9) 0.0461(9) 0.051(1) 0.0442(9) -0.0039(8) 0.0010(8) -0.0002(9)
C(10) 0.055(1) 0.053(1) 0.0379(9) -0.0041(8) -0.0013(8) 0.0027(9)
C(11) 0.067(1) 0.052(1) 0.046(1) -0.0000(9) 0.0019(9) -0.0032(9)
C(12) 0.074(1) 0.061(1) 0.045(1) -0.012(1) 0.001(1) -0.005(1)
C(13) 0.058(1) 0.070(1) 0.049(1) -0.018(1) -0.0037(9) 0.002(1)
C(14) 0.048(1) 0.065(1) 0.054(1) -0.0054(9) -0.0042(9) 0.002(1)
C(15) 0.074(1) 0.109(2) 0.071(1) -0.018(1) -0.025(1) -0.008(1)
C(16) 0.068(1) 0.060(1) 0.047(1) 0.014(1) -0.0033(9) 0.000(1)
C(17) 0.053(1) 0.055(1) 0.047(1) 0.0042(9) -0.0033(9) 0.0035(9)
C(18) 0.053(1) 0.099(2) 0.066(1) -0.006(1) 0.004(1) 0.007(1)
C(19) 0.050(1) 0.101(2) 0.045(1) -0.000(1) -0.0071(9) -0.007(1)

loop_
_atom_site_label
_atom_site_fract_x
_atom_site_fract_y
_atom_site_fract_z
_atom_site_U_iso_or_equiv
_atom_site_occupancy
_atom_site_thermal_displace_type
O(1) 0.3525(2) 0.1208(1) -0.06486(9) 0.038 1.0 Uij
O(2) 0.5638(2) 0.09109(8) 0.18752(9) 0.037 1.0 Uij
C(1) 0.5458(3) -0.1302(1) 0.1420(1) 0.030 1.0 Uij
C(2) 0.3621(3) -0.1772(1) 0.1538(1) 0.036 1.0 Uij
C(3) 0.2837(3) -0.1878(1) 0.2362(2) 0.036 1.0 Uij
C(4) 0.3799(3) -0.1515(1) 0.3069(1) 0.034 1.0 Uij
C(5) 0.5603(3) -0.1022(1) 0.2933(1) 0.032 1.0 Uij
C(6) 0.6450(3) -0.0903(1) 0.2124(1) 0.028 1.0 Uij
C(7) 0.2964(4) -0.1649(2) 0.3971(2) 0.048 1.0 Uij
C(8) 0.8401(3) -0.0365(1) 0.1983(1) 0.031 1.0 Uij
C(9) 0.8574(3) 0.0330(1) 0.2614(1) 0.030 1.0 Uij
C(10) 0.7093(3) 0.0970(1) 0.2553(1) 0.030 1.0 Uij
C(11) 0.7208(4) 0.1602(1) 0.3136(1) 0.035 1.0 Uij
C(12) 0.8814(4) 0.1601(1) 0.3788(1) 0.038 1.0 Uij
C(13) 1.0325(4) 0.0987(1) 0.3857(1) 0.038 1.0 Uij
C(14) 1.0176(3) 0.0357(1) 0.3258(1) 0.035 1.0 Uij
C(15) 1.2092(4) 0.0985(2) 0.4554(2) 0.054 1.0 Uij
C(16) 0.4116(4) 0.1553(1) 0.1726(1) 0.037 1.0 Uij
C(17) 0.3080(3) 0.1404(1) 0.0857(1) 0.033 1.0 Uij
C(18) 0.1003(4) 0.1295(2) 0.0755(2) 0.040 1.0 Uij
C(19) 0.4612(4) 0.1455(2) 0.0118(1) 0.042 1.0 Uij
H(C3) 0.166 -0.228 0.242 0.062 1.0 Uiso
H(C5) 0.624 -0.062 0.349 0.060 1.0 Uiso
H(C8) 0.833 -0.011 0.137 0.040 1.0 Uiso
H(C11) 0.603 0.209 0.308 0.073 1.0 Uiso
H(C12) 0.895 0.211 0.422 0.079 1.0 Uiso
H(C14) 1.125 -0.014 0.334 0.061 1.0 Uiso
H(C16) 0.499 0.214 0.175 0.060 1.0 Uiso
H(C19)1 0.500 0.218 0.006 0.080 1.0 Uiso
H(C2) 0.278 -0.206 0.100 0.051 1.0 Uiso
H(C8)2 0.988 -0.072 0.205 0.063 1.0 Uiso
H(C19)2 0.600 0.106 0.024 0.11 1.0 Uiso
H(C15)1 1.193 0.151 0.496 0.093 1.0 Uiso
H(C15)2 1.191 0.044 0.496 0.073 1.0 Uiso
H(C15)3 1.366 0.097 0.426 0.106 1.0 Uiso
H(C16)2 0.313 0.163 0.227 0.065 1.0 Uiso
H(C7)1 0.156 -0.205 0.395 0.13 1.0 Uiso
H(C7)2 0.424 -0.192 0.438 0.14 1.0 Uiso
H(C7)3 0.250 -0.107 0.425 0.15 1.0 Uiso
H(C18)1 0.000 0.131 0.130 0.073 1.0 Uiso
H(C18)2 0.032 0.119 0.012 0.081 1.0 Uiso

loop_
_geom_angle_atom_site_label_1
_geom_angle_atom_site_label_2
_geom_angle_atom_site_label_3
_geom_angle
_geom_angle_site_symmetry_1
_geom_angle_publ_flag
C(1) O(1) C(19) 118.8(2) 2_655 yes
C(8) C(9) C(14) 121.7(2) . yes
O(1) C(1) C(2) 124.6(2) . yes
C(10) C(9) C(14) 118.4(2) . yes
O(1) C(1) C(6) 114.9(2) . yes
O(2) C(10) C(9) 114.3(1) . yes
C(2) C(1) C(6) 120.2(2) . yes
O(2) C(10) C(11) 125.2(2) . yes
C(1) C(2) C(3) 119.7(2) . yes
C(9) C(10) C(11) 120.5(2) . yes
C(2) C(3) C(4) 121.6(2) . yes
C(10) C(11) C(12) 119.6(2) . yes
C(3) C(4) C(5) 117.8(2) . yes
C(11) C(12) C(13) 121.4(2) . yes
C(3) C(4) C(7) 121.3(2) . yes
C(12) C(13) C(14) 117.8(2) . yes
C(5) C(4) C(7) 120.9(2) . yes
C(12) C(13) C(15) 121.8(2) . yes
C(4) C(5) C(6) 122.6(2) . yes
C(14) C(13) C(15) 120.3(2) . yes
C(1) C(6) C(5) 117.9(2) . yes
C(9) C(14) C(13) 122.3(2) . yes
C(1) C(6) C(8) 119.8(2) . yes
O(2) C(16) C(17) 106.5(2) . yes
C(5) C(6) C(8) 122.2(1) . yes
C(16) C(17) C(18) 122.0(2) . yes
C(6) C(8) C(9) 113.5(1) . yes
C(16) C(17) C(19) 114.4(2) . yes
C(10) C(O2) C(16) 118.9(1) . yes
O(1) C(19) C(17) 109.3(2) . yes
C(1) C(2) H(C2) 121.4 . yes
C(3) C(2) H(C2) 119.0 . yes
C(2) C(3) H(C3) 115.9 . yes
C(4) C(3) H(C3) 122.1 . yes
C(4) C(5) H(C5) 119.2 . yes
C(6) C(5) H(C5) 117.5 . yes
H(C7)1 C(7) H(C7)2 109.1 . yes
C(4) C(7) H(C7)1 110.0 . yes
H(C7)1 C(7) H(C7) 109.3 . yes
H(C7)2 C(7) H(C7)3 109.2 . yes
C(4) C(7) H(C7)2 109.5 . yes
C(4) C(7) H(C7)3 109.7 . yes
C(6) C(8) H(C8) 110.4 . yes
C(6) C(8) H(C8)2 109.6 . yes
C(9) C(8) H(C8) 106.8 . yes
C(9) C(8) H(C8)2 107.3 . yes
H(C8) C(8) H(C8)2 109.0 . yes
C(10) C(11) H(C11) 118.8 . yes
C(12) C(11) H(C11) 121.6 . yes
C(13) C(12) H(C12 119.2 . yes
C(11) C(12) H(C12 119.2 . yes
C(9) C(14) H(C14 119.5 . yes
C(13) C(14) H(C14 117.9 . yes
C(13) C(15) H(C15)1 109.8 . yes
C(13) C(15) H(C15)2 108.8 . yes
C(13) C(15) H(C15)3 109.8 . yes
H(C15)1 C(15) H(C15)2 108.5 . yes
H(C15)1 C(15) H(C15)3 110.6 . yes
H(C15)2 C(15) H(C15)3 109.4 . yes
C(17) C(16) H(C16) 112.2 . yes
C(17) C(16) H(C16)2 119.6 . yes
H(C16) C(16) H(C16)2 99.0 . yes
O(2) C(16) H(C16) 108.9 . yes
O(2) C(16) H(C16)2 110.2 . yes
C(17) C(18) H(C18)1 119.6 . yes
C(17) C(18) H(C18)2 120.1 . yes
H(C18)1 C(18) H(C18)2 120.4 . yes
C(17) C(19) H(C19)1 103.9 . yes
O(1) C(19) H(C19)1 108.0 . yes
O(1) C(19) H(C19)2 109.2 . yes
C(17) C(19) H(C19)2 109.9 . yes
H(C19)1 C(19) H(C19)2 116.4 . yes

loop_
_geom_bond_atom_site_label_1
_geom_bond_atom_site_label_2
_geom_bond_distance
_geom_bond_site_symmetry_2
_geom_bond_publ_flag
O(1) C(1) 1.370(2) 2_655 yes
O(1) C(19) 1.407(2) . yes
O(2) C(10) 1.365(2) . yes
O(2) C(16) 1.433(2) . yes
C(1) C(2) 1.389(3) . yes
C(1) C(6) 1.401(2) . yes
C(2) C(3) 1.385(3) . yes
C(2) H(C2) 1.085 . yes
C(3) C(4) 1.369(3) . yes
C(3) H(C3) 0.995 . yes
C(4) C(5) 1.399(3) . yes
C(4) C(7) 1.515(3) . yes
C(5) C(6) 1.381(2) . yes
C(5) H(C5) 1.149 . yes
C(6) C(8) 1.516(3) . yes
C(7) H(C7)1 1.090 . yes
C(7) H(C7)2 1.092 . yes
C(7) H(C7)3 1.093 . yes
C(8) C(9) 1.512 . yes
C(8) H(C8) 1.039 . yes
C(8) H(C8)2 1.091 . yes
C(9) C(10) 1.401(3) . yes
C(9) C(14) 1.384(2) . yes
C(10) C(11) 1.383(2) . yes
C(11) C(12) 1.394(3) . yes
C(11) H(C11) 1.083 . yes
C(12) C(13) 1.381(3) . yes
C(12) H(C12) 1.079 . yes
C(13) C(14) 1.398(2) . yes
C(13) C(15) 1.512(3) . yes
C(14) H(C14) 1.058 . yes
C(15) H(C15)1 1.089 . yes
C(15) H(C15)2 1.104 . yes
C(15) H(C15)3 1.080 . yes
C(16) C(17) 1.493(2) . yes
C(16) H(C16) 1.108 . yes
C(16) H(C16)2 1.062 . yes
C(17) C(18) 1.297(3) . yes
C(17) C(19) 1.502(3) . yes
C(18) H(C18)1 1.055 . yes
C(18) H(C18)2 1.07 . yes
C(19) H(C19)1 1.223 . yes
C(19) H(C19)2 1.093 . yes
